data_4502602
loop_
_publ_author_name
'Li, Baiyan'
'Peng, Yu'
'Li, Guanghua'
'Hua, Jia'
'Yu, Yang'
'Jin, Di'
'Shi, Zhan'
'Feng, Shouhua'

_publ_section_title
;
 Design and Construction of Coordination Polymers by
 4-Amino-3,5-bis(n-pyridyl)-1,2,4-triazole (n= 2, 3, 4) Isomers in a
 Copper(I) Halide System: Diverse Structures Tuned by Isomeric and Anion
 Effects
;
_journal_issue 5
_journal_name_full 'Crystal Growth &amp; Design'
_journal_page_first 2192
_journal_paper_doi 10.1021/cg901438x
_journal_volume 10
_journal_year 2010
_chemical_formula_moiety 'C12 H9 Br2 Cu2 N6'
_chemical_formula_sum 'C12 H9 Br2 Cu2 N6'
_chemical_formula_weight 524.15
_chemical_melting_point ?
_chemical_name_systematic
; 
 ? 
;
_space_group_IT_number 15
_symmetry_cell_setting monoclinic
_symmetry_space_group_name_Hall '-C 2yc'
_symmetry_space_group_name_H-M 'C 1 2/c 1'
_atom_sites_solution_hydrogens geom
_atom_sites_solution_primary direct
_atom_sites_solution_secondary difmap
_audit_creation_method SHELXL-97
_cell_angle_alpha 90.00
_cell_angle_beta 100.595(8)
_cell_angle_gamma 90.00
_cell_formula_units_Z 4
_cell_length_a 10.6561(13)
_cell_length_b 8.7946(9)
_cell_length_c 15.8190(16)
_cell_measurement_reflns_used 1301
_cell_measurement_temperature 293(2)
_cell_measurement_theta_max 25.10
_cell_measurement_theta_min 2.62
_cell_volume 1457.2(3)
_computing_cell_refinement 'Bruker SMART'
_computing_data_collection 'Bruker SMART'
_computing_data_reduction 'Bruker SAINT'
_computing_molecular_graphics SHELXP-97
_computing_publication_material SHELXTL
_computing_structure_refinement 'SHELXL-97 (Sheldrick, 1997)'
_computing_structure_solution 'SHELXS-97 (Sheldrick, 1990)'
_diffrn_ambient_temperature 293(2)
_diffrn_detector_area_resol_mean 9.00cm
_diffrn_measured_fraction_theta_full 0.995
_diffrn_measured_fraction_theta_max 0.995
_diffrn_measurement_device_type 'CCD area detector'
_diffrn_measurement_method 'phi and omega scans'
_diffrn_radiation_monochromator graphite
_diffrn_radiation_source 'fine-focus sealed tube'
_diffrn_radiation_type MoK\a
_diffrn_radiation_wavelength 0.71073
_diffrn_reflns_av_R_equivalents 0.0493
_diffrn_reflns_av_sigmaI/netI 0.0498
_diffrn_reflns_limit_h_max 10
_diffrn_reflns_limit_h_min -12
_diffrn_reflns_limit_k_max 10
_diffrn_reflns_limit_k_min -10
_diffrn_reflns_limit_l_max 16
_diffrn_reflns_limit_l_min -18
_diffrn_reflns_number 3978
_diffrn_reflns_theta_full 25.10
_diffrn_reflns_theta_max 25.10
_diffrn_reflns_theta_min 2.62
_diffrn_standards_decay_% none
_diffrn_standards_interval_count none
_diffrn_standards_interval_time none
_diffrn_standards_number none
_exptl_absorpt_coefficient_mu 8.405
_exptl_absorpt_correction_T_max 0.186
_exptl_absorpt_correction_T_min 0.153
_exptl_absorpt_correction_type empirical
_exptl_absorpt_process_details 'SADABS; Bruker, 2000'
_exptl_crystal_colour Yellow
_exptl_crystal_density_diffrn 2.389
_exptl_crystal_density_meas ?
_exptl_crystal_density_method 'not measured'
_exptl_crystal_description Block
_exptl_crystal_F_000 1004
_exptl_crystal_size_max 0.24
_exptl_crystal_size_mid 0.22
_exptl_crystal_size_min 0.20
_refine_diff_density_max 0.438
_refine_diff_density_min -0.479
_refine_diff_density_rms 0.091
_refine_ls_extinction_method none
_refine_ls_goodness_of_fit_ref 0.923
_refine_ls_hydrogen_treatment mixed
_refine_ls_matrix_type full
_refine_ls_number_parameters 121
_refine_ls_number_reflns 1301
_refine_ls_number_restraints 0
_refine_ls_restrained_S_all 0.923
_refine_ls_R_factor_all 0.0417
_refine_ls_R_factor_gt 0.0276
_refine_ls_shift/su_max 0.000
_refine_ls_shift/su_mean 0.000
_refine_ls_structure_factor_coef Fsqd
_refine_ls_weighting_details 'calc w=1/[\s^2^(Fo^2^)+(0.0234P)^2^+0.0000P] where P=(Fo^2^+2Fc^2^)/3'
_refine_ls_weighting_scheme calc
_refine_ls_wR_factor_gt 0.0536
_refine_ls_wR_factor_ref 0.0567
_reflns_number_gt 990
_reflns_number_total 1301
_reflns_threshold_expression >2sigma(I)
_cod_data_source_file cg901438x_si_002.cif
_cod_data_source_block Compound-8
_cod_depositor_comments
;
The following automatic conversions were performed:

'_chemical_melting_point' value 'not measured' was changed to '?' -
the value is undefined or not given.

Automatic conversion script
Id: cif_fix_values 1715 2011-07-08 13:25:40Z adriana 

The following automatic conversions were performed:

'_exptl_crystal_density_meas' value 'not measured' was changed to '?'
- the value is perceived as not measured.

Automatic conversion script
Id: cif_fix_values 3008 2015-01-20 13:52:24Z robertas 
;
_cod_original_sg_symbol_H-M C2/c
_cod_database_code 4502602

loop_
_symmetry_equiv_pos_as_xyz
'x, y, z'
'-x, y, -z+1/2'
'x+1/2, y+1/2, z'
'-x+1/2, y+1/2, -z+1/2'
'-x, -y, -z'
'x, -y, z-1/2'
'-x+1/2, -y+1/2, -z'
'x+1/2, -y+1/2, z-1/2'

loop_
_atom_site_label
_atom_site_type_symbol
_atom_site_fract_x
_atom_site_fract_y
_atom_site_fract_z
_atom_site_U_iso_or_equiv
_atom_site_adp_type
_atom_site_occupancy
_atom_site_symmetry_multiplicity
_atom_site_calc_flag
_atom_site_refinement_flags
Cu1 Cu 0.51777(5) 0.12101(6) 0.35006(3) 0.03795(18) Uani 1 1 d .
Br1 Br 0.70269(4) 0.22870(5) 0.29880(3) 0.04507(16) Uani 1 1 d .
N1 N 0.5138(3) -0.0823(3) 0.29477(17) 0.0234(7) Uani 1 1 d .
N2 N 0.5000 -0.3168(5) 0.2500 0.0205(9) Uani 1 2 d S
N3 N 0.5000 -0.4757(7) 0.2500 0.0495(18) Uani 1 2 d S
H7A H 0.437(7) -0.505(9) 0.247(5) 0.01(2) Uiso 0.50 1 d P
N4 N 0.5435(3) -0.2332(3) 0.55765(19) 0.0289(8) Uani 1 1 d .
C1 C 0.5222(3) -0.2243(4) 0.3203(2) 0.0202(8) Uani 1 1 d .
C2 C 0.5087(4) -0.1997(4) 0.4736(2) 0.0253(9) Uani 1 1 d .
H2 H 0.449(4) -0.122(4) 0.458(2) 0.030(11) Uiso 1 1 d .
C3 C 0.5554(4) -0.2778(4) 0.4092(2) 0.0233(8) Uani 1 1 d .
C4 C 0.6394(4) -0.3985(4) 0.4324(2) 0.0282(9) Uani 1 1 d .
H4 H 0.670(4) -0.455(4) 0.389(2) 0.038(11) Uiso 1 1 d .
C5 C 0.6699(4) -0.4367(4) 0.5183(3) 0.0313(10) Uani 1 1 d .
H5 H 0.727(3) -0.514(4) 0.539(2) 0.025(10) Uiso 1 1 d .
C6 C 0.6240(4) -0.3517(5) 0.5778(3) 0.0320(10) Uani 1 1 d .
H6 H 0.647(4) -0.369(4) 0.626(2) 0.025(11) Uiso 1 1 d .

loop_
_atom_site_aniso_label
_atom_site_aniso_U_11
_atom_site_aniso_U_22
_atom_site_aniso_U_33
_atom_site_aniso_U_23
_atom_site_aniso_U_13
_atom_site_aniso_U_12
Cu1 0.0611(4) 0.0316(3) 0.0242(3) -0.0069(2) 0.0157(3) -0.0037(3)
Br1 0.0335(3) 0.0458(3) 0.0566(3) 0.0179(2) 0.0102(2) 0.0002(2)
N1 0.034(2) 0.0223(17) 0.0143(15) -0.0003(12) 0.0063(14) -0.0009(14)
N2 0.024(2) 0.018(2) 0.020(2) 0.000 0.0056(19) 0.000
N3 0.068(6) 0.020(3) 0.059(4) 0.000 0.010(4) 0.000
N4 0.041(2) 0.0285(18) 0.0176(17) 0.0005(14) 0.0071(15) -0.0043(16)
C1 0.0228(19) 0.023(2) 0.0157(18) -0.0011(15) 0.0061(15) -0.0012(16)
C2 0.032(2) 0.021(2) 0.023(2) 0.0008(16) 0.0055(18) -0.0029(19)
C3 0.028(2) 0.026(2) 0.0160(19) -0.0006(15) 0.0046(16) -0.0053(18)
C4 0.034(2) 0.029(2) 0.022(2) -0.0028(17) 0.0036(18) 0.0024(19)
C5 0.036(2) 0.025(2) 0.031(2) 0.0075(18) 0.000(2) 0.003(2)
C6 0.043(3) 0.036(3) 0.015(2) 0.0065(18) -0.001(2) -0.007(2)

loop_
_atom_type_symbol
_atom_type_description
_atom_type_scat_dispersion_real
_atom_type_scat_dispersion_imag
_atom_type_scat_source
C C 0.0033 0.0016 'International Tables Vol C Tables 4.2.6.8 and 6.1.1.4'
H H 0.0000 0.0000 'International Tables Vol C Tables 4.2.6.8 and 6.1.1.4'
N N 0.0061 0.0033 'International Tables Vol C Tables 4.2.6.8 and 6.1.1.4'
Cu Cu 0.3201 1.2651 'International Tables Vol C Tables 4.2.6.8 and 6.1.1.4'
Br Br -0.2901 2.4595 'International Tables Vol C Tables 4.2.6.8 and 6.1.1.4'

loop_
_geom_angle_atom_site_label_1
_geom_angle_atom_site_label_2
_geom_angle_atom_site_label_3
_geom_angle
_geom_angle_site_symmetry_1
_geom_angle_site_symmetry_3
N4 Cu1 N1 142.50(12) 5_656 .
N4 Cu1 Br1 116.57(10) 5_656 .
N1 Cu1 Br1 98.93(8) . .
C1 N1 N1 107.64(19) . 2_655
C1 N1 Cu1 136.6(2) . .
N1 N1 Cu1 115.52(8) 2_655 .
C1 N2 C1 106.7(4) . 2_655
C1 N2 N3 126.6(2) . .
C1 N2 N3 126.6(2) 2_655 .
N2 N3 H7A 111(7) . .
C2 N4 C6 116.8(3) . .
C2 N4 Cu1 123.6(3) . 5_656
C6 N4 Cu1 119.6(3) . 5_656
N1 C1 N2 109.0(3) . .
N1 C1 C3 126.4(3) . .
N2 C1 C3 124.6(3) . .
N4 C2 C3 122.9(4) . .
N4 C2 H2 118(2) . .
C3 C2 H2 119(2) . .
C4 C3 C2 118.7(4) . .
C4 C3 C1 121.9(3) . .
C2 C3 C1 119.2(3) . .
C5 C4 C3 118.0(4) . .
C5 C4 H4 122(2) . .
C3 C4 H4 120(2) . .
C6 C5 C4 119.9(4) . .
C6 C5 H5 117(2) . .
C4 C5 H5 123(2) . .
N4 C6 C5 123.6(4) . .
N4 C6 H6 118(3) . .
C5 C6 H6 119(3) . .

loop_
_geom_bond_atom_site_label_1
_geom_bond_atom_site_label_2
_geom_bond_distance
_geom_bond_site_symmetry_2
Cu1 N4 1.970(3) 5_656
Cu1 N1 1.988(3) .
Cu1 Br1 2.4547(7) .
N1 C1 1.310(4) .
N1 N1 1.393(5) 2_655
N2 C1 1.363(4) .
N2 C1 1.363(4) 2_655
N2 N3 1.398(7) .
N3 H7A 0.72(6) .
N4 C2 1.345(5) .
N4 C6 1.350(5) .
N4 Cu1 1.970(3) 5_656
C1 C3 1.464(5) .
C2 C3 1.395(5) .
C2 H2 0.93(4) .
C3 C4 1.393(5) .
C4 C5 1.379(5) .
C4 H4 0.96(4) .
C5 C6 1.361(6) .
C5 H5 0.93(4) .
C6 H6 0.77(4) .

loop_
_geom_hbond_atom_site_label_D
_geom_hbond_atom_site_label_H
_geom_hbond_atom_site_label_A
_geom_hbond_distance_DH
_geom_hbond_distance_HA
_geom_hbond_distance_DA
_geom_hbond_angle_DHA
_geom_hbond_site_symmetry_A
N3 H7A Br1 0.72(6) 2.79(7) 3.377(5) 140(8) 2_645
